data_7708398
loop_
_publ_author_name
'Brousses, R\'emy'
'Maurel, Vincent'
'Mouesca, Jean-Marie'
'C\'esar, Vincent'
'Lugan, No\"el'
'Valyaev, Dmitry A.'

_publ_section_title
;
 Half-sandwich manganese complexes Cp(CO)2Mn(NHC) as redox-active
 organometallic fragments
;
_journal_name_full 'Dalton Transactions'
_journal_paper_doi 10.1039/D1DT02182F
_journal_year 2021
_chemical_formula_moiety 'C20 H21 Mn N2 O2'
_chemical_formula_sum 'C20 H21 Mn N2 O2'
_chemical_formula_weight 376.33
_space_group_crystal_system monoclinic
_space_group_IT_number 14
_space_group_name_Hall '-P 2yn'
_space_group_name_H-M_alt 'P 1 21/n 1'
_atom_sites_solution_hydrogens geom
_audit_creation_date 2019-03-27T15:57:45-00:00
_audit_creation_method 'WinGX routine CIF_UPDATE'
_audit_update_record
;
2021-06-28 deposited with the CCDC.	2021-09-16 downloaded from the CCDC.
;
_cell_angle_alpha 90
_cell_angle_beta 98.434(2)
_cell_angle_gamma 90
_cell_formula_units_Z 4
_cell_length_a 11.5587(5)
_cell_length_b 10.2736(4)
_cell_length_c 15.0530(6)
_cell_measurement_reflns_used 9024
_cell_measurement_temperature 173(2)
_cell_measurement_theta_max 41.37
_cell_measurement_theta_min 2.40
_cell_measurement_wavelength 0.71073
_cell_volume 1768.20(13)
_computing_data_collection 'Apex2 v.2 (Bruker, 2012)'
_computing_molecular_graphics 'Ortep-3 for Windows (Farrugia, 1997)'
_computing_publication_material 'WinGX publication routines (Farrugia, 1999)'
_computing_structure_refinement 'SHELXL-2014/7 (Sheldrick, 2014)'
_computing_structure_solution 'SIR92 (Altomare et al., 1994)'
_diffrn_ambient_temperature 173(2)
_diffrn_measured_fraction_theta_full 0.998
_diffrn_measured_fraction_theta_max 0.998
_diffrn_measurement_device_type 'Bruker APEX II'
_diffrn_measurement_method 'phi and omega scans'
_diffrn_radiation_monochromator graphite
_diffrn_radiation_probe x-ray
_diffrn_radiation_type MoK\a
_diffrn_radiation_wavelength 0.71073
_diffrn_reflns_av_R_equivalents 0.027
_diffrn_reflns_av_unetI/netI 0.0081
_diffrn_reflns_Laue_measured_fraction_full 0.998
_diffrn_reflns_Laue_measured_fraction_max 0.998
_diffrn_reflns_limit_h_max 14
_diffrn_reflns_limit_h_min -14
_diffrn_reflns_limit_k_max 12
_diffrn_reflns_limit_k_min -12
_diffrn_reflns_limit_l_max 18
_diffrn_reflns_limit_l_min -18
_diffrn_reflns_number 87471
_diffrn_reflns_point_group_measured_fraction_full 0.998
_diffrn_reflns_point_group_measured_fraction_max 0.998
_diffrn_reflns_theta_full 25.242
_diffrn_reflns_theta_max 26.372
_diffrn_reflns_theta_min 2.736
_diffrn_standards_decay_% 0
_diffrn_standards_interval_count 0
_diffrn_standards_number 0
_exptl_absorpt_coefficient_mu 0.762
_exptl_absorpt_correction_T_max 0.859
_exptl_absorpt_correction_T_min 0.796
_exptl_absorpt_correction_type multi-scan
_exptl_absorpt_process_details
;
'SADABS, Sheldrick, Bruker, 2000'
;
_exptl_crystal_colour yellow
_exptl_crystal_density_diffrn 1.414
_exptl_crystal_description block
_exptl_crystal_F_000 784
_exptl_crystal_recrystallization_method 'Re-crystallisation from solvent: CH2Cl2/pentane'
_exptl_crystal_size_max 0.3
_exptl_crystal_size_mid 0.3
_exptl_crystal_size_min 0.2
_refine_diff_density_max 0.332
_refine_diff_density_min -0.233
_refine_diff_density_rms 0.052
_refine_ls_extinction_method none
_refine_ls_goodness_of_fit_ref 0.983
_refine_ls_hydrogen_treatment constr
_refine_ls_matrix_type full
_refine_ls_number_parameters 230
_refine_ls_number_reflns 3614
_refine_ls_number_restraints 0
_refine_ls_restrained_S_all 0.983
_refine_ls_R_factor_all 0.0263
_refine_ls_R_factor_gt 0.0231
_refine_ls_shift/su_max 0.001
_refine_ls_shift/su_mean 0
_refine_ls_structure_factor_coef Fsqd
_refine_ls_weighting_details 'w=1/[\s^2^(Fo^2^)+(0.0555P)^2^+0.8539P] where P=(Fo^2^+2Fc^2^)/3'
_refine_ls_weighting_scheme calc
_refine_ls_wR_factor_gt 0.072
_refine_ls_wR_factor_ref 0.0773
_reflns_Friedel_coverage 0
_reflns_number_gt 3341
_reflns_number_total 3614
_reflns_threshold_expression 'I > 2\s(I)'
_cod_data_source_file d1dt02182f2.cif
_cod_data_source_block complex_2
_cod_depositor_comments
;
The following automatic conversions were performed:

data item '_diffrn_radiation_probe' value 'X-ray' was changed to
'x-ray' in accordance with the
/home/data/users/saulius/crontab/automatic-downloads/rss-feeds/RSC/lib/dictionaries/cif_core.dic
dictionary named 'cif_core.dic' version 2.4.2 last updated on
2011-04-26.

Automatic conversion script
Id: cif_fix_values 7556 2019-12-06 15:28:31Z antanas 
;
_cod_original_sg_symbol_H-M 'P 21/n'
_cod_database_code 7708398

loop_
_space_group_symop_operation_xyz
'x, y, z'
'-x+1/2, y+1/2, -z+1/2'
'-x, -y, -z'
'x-1/2, -y-1/2, z-1/2'

loop_
_atom_site_label
_atom_site_type_symbol
_atom_site_fract_x
_atom_site_fract_y
_atom_site_fract_z
_atom_site_U_iso_or_equiv
_atom_site_adp_type
_atom_site_occupancy
_atom_site_site_symmetry_order
_atom_site_calc_flag
_atom_site_refinement_flags_posn
_atom_site_refinement_flags_adp
_atom_site_refinement_flags_occupancy
_atom_site_disorder_assembly
_atom_site_disorder_group
C1 C 0.64717(11) 0.31812(12) -0.01610(9) 0.0136(3) Uani 1 1 d . . . . .
C2 C 0.72581(11) 0.49575(13) 0.08966(8) 0.0157(3) Uani 1 1 d . . . . .
C3 C 0.82812(10) 0.25323(12) 0.12415(8) 0.0116(2) Uani 1 1 d . . . . .
C4 C 0.98757(11) 0.12452(13) 0.11426(8) 0.0143(2) Uani 1 1 d . . . . .
H32 H 1.0385 0.0654 0.0908 0.017 Uiso 1 1 calc R U . . .
C5 C 1.00552(11) 0.18244(12) 0.19502(9) 0.0138(3) Uani 1 1 d . . . . .
H33 H 1.0717 0.172 0.24 0.017 Uiso 1 1 calc R U . . .
C6 C 0.89888(13) 0.34045(13) 0.27866(9) 0.0182(3) Uani 1 1 d . . . . .
H41A H 0.8554 0.4201 0.2598 0.027 Uiso 1 1 calc R U . . .
H41B H 0.9772 0.3634 0.3088 0.027 Uiso 1 1 calc R U . . .
H41C H 0.8573 0.2917 0.3202 0.027 Uiso 1 1 calc R U . . .
C11 C 0.62058(12) 0.22679(15) 0.21306(9) 0.0215(3) Uani 1 1 d . . . . .
H11 H 0.6708 0.1691 0.25 0.026 Uiso 1 1 calc R U . . .
C12 C 0.60685(12) 0.36073(15) 0.22914(9) 0.0209(3) Uani 1 1 d . . . . .
H12 H 0.6454 0.4087 0.2788 0.025 Uiso 1 1 calc R U . . .
C13 C 0.52489(11) 0.41128(14) 0.15768(9) 0.0192(3) Uani 1 1 d . . . . .
H13 H 0.4995 0.4992 0.151 0.023 Uiso 1 1 calc R U . . .
C14 C 0.48784(11) 0.30808(14) 0.09840(9) 0.0172(3) Uani 1 1 d . . . . .
H14 H 0.4331 0.3142 0.0449 0.021 Uiso 1 1 calc R U . . .
C15 C 0.54723(12) 0.19267(14) 0.13299(10) 0.0192(3) Uani 1 1 d . . . . .
H15 H 0.5389 0.1084 0.1069 0.023 Uiso 1 1 calc R U . . .
C21 C 0.83986(11) 0.13862(12) -0.02135(8) 0.0115(2) Uani 1 1 d . . . . .
C22 C 0.88191(10) 0.21542(12) -0.08627(8) 0.0129(2) Uani 1 1 d . . . . .
C23 C 0.84430(11) 0.18625(13) -0.17633(9) 0.0147(3) Uani 1 1 d . . . . .
H23 H 0.8725 0.2367 -0.2215 0.018 Uiso 1 1 calc R U . . .
C24 C 0.76635(11) 0.08489(13) -0.20172(8) 0.0141(2) Uani 1 1 d . . . . .
C25 C 0.72840(11) 0.00926(12) -0.13486(8) 0.0143(3) Uani 1 1 d . . . . .
H25 H 0.6762 -0.0609 -0.1517 0.017 Uiso 1 1 calc R U . . .
C26 C 0.76475(10) 0.03343(12) -0.04394(8) 0.0130(2) Uani 1 1 d . . . . .
C27 C 0.96305(13) 0.32801(13) -0.05979(10) 0.0188(3) Uani 1 1 d . . . . .
H27A H 0.9895 0.3645 -0.1135 0.028 Uiso 1 1 calc R U . . .
H27B H 1.0308 0.2976 -0.0181 0.028 Uiso 1 1 calc R U . . .
H27C H 0.9216 0.3951 -0.0305 0.028 Uiso 1 1 calc R U . . .
C28 C 0.72370(12) 0.05753(14) -0.29957(9) 0.0198(3) Uani 1 1 d . . . . .
H28A H 0.7533 0.1247 -0.3366 0.03 Uiso 1 1 calc R U . . .
H28B H 0.638 0.0581 -0.31 0.03 Uiso 1 1 calc R U . . .
H28C H 0.7522 -0.0279 -0.3156 0.03 Uiso 1 1 calc R U . . .
C29 C 0.72690(12) -0.05314(13) 0.02735(9) 0.0190(3) Uani 1 1 d . . . . .
H29A H 0.6521 -0.0944 0.0041 0.029 Uiso 1 1 calc R U . . .
H29B H 0.7178 -0.0009 0.0803 0.029 Uiso 1 1 calc R U . . .
H29C H 0.7862 -0.1205 0.044 0.029 Uiso 1 1 calc R U . . .
N1 N 0.87969(9) 0.16814(10) 0.07180(7) 0.0113(2) Uani 1 1 d . . . . .
N2 N 0.90892(9) 0.26044(10) 0.20009(7) 0.0125(2) Uani 1 1 d . . . . .
O1 O 0.61784(9) 0.31226(10) -0.09343(6) 0.0195(2) Uani 1 1 d . . . . .
O2 O 0.75391(9) 0.60311(10) 0.08046(7) 0.0262(2) Uani 1 1 d . . . . .
Mn1 Mn 0.67071(2) 0.33716(2) 0.10148(2) 0.01030(8) Uani 1 1 d . . . . .

loop_
_atom_site_aniso_label
_atom_site_aniso_U_11
_atom_site_aniso_U_22
_atom_site_aniso_U_33
_atom_site_aniso_U_23
_atom_site_aniso_U_13
_atom_site_aniso_U_12
C1 0.0114(6) 0.0126(6) 0.0167(6) 0.0000(5) 0.0012(5) 0.0026(4)
C2 0.0139(6) 0.0175(6) 0.0145(6) -0.0013(5) -0.0016(5) 0.0023(5)
C3 0.0134(6) 0.0103(6) 0.0111(5) 0.0001(4) 0.0016(4) -0.0011(4)
C4 0.0122(6) 0.0151(6) 0.0150(6) 0.0004(5) 0.0003(5) 0.0036(5)
C5 0.0113(6) 0.0150(6) 0.0142(6) 0.0015(5) -0.0008(5) 0.0013(5)
C6 0.0193(7) 0.0214(7) 0.0125(6) -0.0064(5) -0.0018(5) 0.0038(5)
C11 0.0165(6) 0.0297(8) 0.0193(7) 0.0110(6) 0.0064(5) 0.0036(6)
C12 0.0170(6) 0.0326(8) 0.0141(6) -0.0027(5) 0.0059(5) 0.0028(6)
C13 0.0159(6) 0.0226(7) 0.0202(6) -0.0014(5) 0.0065(5) 0.0052(5)
C14 0.0104(6) 0.0235(7) 0.0180(6) 0.0013(5) 0.0029(5) 0.0009(5)
C15 0.0147(6) 0.0175(6) 0.0263(7) 0.0029(5) 0.0063(5) -0.0013(5)
C21 0.0111(6) 0.0130(6) 0.0100(6) -0.0025(4) 0.0006(4) 0.0037(4)
C22 0.0106(5) 0.0136(6) 0.0147(6) -0.0013(5) 0.0020(4) 0.0021(5)
C23 0.0150(6) 0.0168(6) 0.0129(6) 0.0006(5) 0.0044(5) 0.0022(5)
C24 0.0120(6) 0.0174(6) 0.0128(6) -0.0029(5) 0.0011(4) 0.0050(5)
C25 0.0119(6) 0.0133(6) 0.0170(6) -0.0039(5) 0.0004(5) 0.0006(4)
C26 0.0121(6) 0.0129(6) 0.0142(6) -0.0002(5) 0.0023(4) 0.0024(4)
C27 0.0190(7) 0.0191(7) 0.0177(6) 0.0000(5) 0.0011(5) -0.0054(5)
C28 0.0198(6) 0.0254(7) 0.0134(6) -0.0042(5) 0.0004(5) 0.0021(5)
C29 0.0250(7) 0.0162(6) 0.0157(6) 0.0009(5) 0.0026(5) -0.0041(5)
N1 0.0114(5) 0.0116(5) 0.0104(5) -0.0009(4) 0.0004(4) 0.0018(4)
N2 0.0134(5) 0.0128(5) 0.0107(5) -0.0015(4) -0.0001(4) 0.0014(4)
O1 0.0206(5) 0.0249(5) 0.0118(5) -0.0009(4) -0.0018(4) 0.0067(4)
O2 0.0273(5) 0.0165(5) 0.0332(6) 0.0016(4) -0.0010(4) -0.0044(4)
Mn1 0.01017(12) 0.01096(12) 0.00953(12) -0.00041(6) 0.00060(8) 0.00180(6)

loop_
_atom_type_symbol
_atom_type_description
_atom_type_scat_dispersion_real
_atom_type_scat_dispersion_imag
_atom_type_scat_source
C C 0.0033 0.0016 'International Tables Vol C Tables 4.2.6.8 and 6.1.1.4'
H H 0 0 'International Tables Vol C Tables 4.2.6.8 and 6.1.1.4'
N N 0.0061 0.0033 'International Tables Vol C Tables 4.2.6.8 and 6.1.1.4'
O O 0.0106 0.006 'International Tables Vol C Tables 4.2.6.8 and 6.1.1.4'
Mn Mn 0.3368 0.7283 'International Tables Vol C Tables 4.2.6.8 and 6.1.1.4'

loop_
_geom_angle_atom_site_label_1
_geom_angle_atom_site_label_2
_geom_angle_atom_site_label_3
_geom_angle
_geom_angle_site_symmetry_1
_geom_angle_site_symmetry_3
_geom_angle_publ_flag
O1 C1 Mn1 171.41(11) . . ?
O1 C1 C21 92.98(9) . . ?
Mn1 C1 C21 95.27(5) . . ?
O2 C2 Mn1 175.15(11) . . ?
N2 C3 N1 102.35(10) . . ?
N2 C3 Mn1 127.78(9) . . ?
N1 C3 Mn1 129.74(9) . . ?
C5 C4 N1 106.43(11) . . ?
C5 C4 H32 126.8 . . ?
N1 C4 H32 126.8 . . ?
C4 C5 N2 106.71(11) . . ?
C4 C5 H33 126.6 . . ?
N2 C5 H33 126.6 . . ?
N2 C6 H41A 109.5 . . ?
N2 C6 H41B 109.5 . . ?
H41A C6 H41B 109.5 . . ?
N2 C6 H41C 109.5 . . ?
H41A C6 H41C 109.5 . . ?
H41B C6 H41C 109.5 . . ?
C12 C11 C15 108.67(12) . . ?
C12 C11 Mn1 70.92(8) . . ?
C15 C11 Mn1 70.42(8) . . ?
C12 C11 H11 125.7 . . ?
C15 C11 H11 125.7 . . ?
Mn1 C11 H11 124.6 . . ?
C11 C12 C13 107.79(13) . . ?
C11 C12 Mn1 71.20(8) . . ?
C13 C12 Mn1 69.31(7) . . ?
C11 C12 H12 126.1 . . ?
C13 C12 H12 126.1 . . ?
Mn1 C12 H12 125 . . ?
C14 C13 C12 108.09(13) . . ?
C14 C13 Mn1 70.45(7) . . ?
C12 C13 Mn1 72.09(8) . . ?
C14 C13 H13 126 . . ?
C12 C13 H13 126 . . ?
Mn1 C13 H13 123.1 . . ?
C13 C14 C15 107.93(12) . . ?
C13 C14 Mn1 70.88(7) . . ?
C15 C14 Mn1 71.71(7) . . ?
C13 C14 H14 126 . . ?
C15 C14 H14 126 . . ?
Mn1 C14 H14 123 . . ?
C11 C15 C14 107.53(13) . . ?
C11 C15 Mn1 71.55(8) . . ?
C14 C15 Mn1 69.35(8) . . ?
C11 C15 H15 126.2 . . ?
C14 C15 H15 126.2 . . ?
Mn1 C15 H15 124.5 . . ?
C26 C21 C22 122.28(11) . . ?
C26 C21 N1 119.85(11) . . ?
C22 C21 N1 117.83(11) . . ?
C26 C21 C1 92.65(8) . . ?
C22 C21 C1 90.41(8) . . ?
N1 C21 C1 88.66(7) . . ?
C23 C22 C21 117.89(12) . . ?
C23 C22 C27 121.06(12) . . ?
C21 C22 C27 121.04(11) . . ?
C24 C23 C22 121.62(12) . . ?
C24 C23 H23 119.2 . . ?
C22 C23 H23 119.2 . . ?
C25 C24 C23 118.59(11) . . ?
C25 C24 C28 120.60(12) . . ?
C23 C24 C28 120.82(12) . . ?
C24 C25 C26 121.92(12) . . ?
C24 C25 H25 119 . . ?
C26 C25 H25 119 . . ?
C25 C26 C21 117.65(12) . . ?
C25 C26 C29 121.12(11) . . ?
C21 C26 C29 121.21(11) . . ?
C22 C27 H27A 109.5 . . ?
C22 C27 H27B 109.5 . . ?
H27A C27 H27B 109.5 . . ?
C22 C27 H27C 109.5 . . ?
H27A C27 H27C 109.5 . . ?
H27B C27 H27C 109.5 . . ?
C24 C28 H28A 109.5 . . ?
C24 C28 H28B 109.5 . . ?
H28A C28 H28B 109.5 . . ?
C24 C28 H28C 109.5 . . ?
H28A C28 H28C 109.5 . . ?
H28B C28 H28C 109.5 . . ?
C26 C29 H29A 109.5 . . ?
C26 C29 H29B 109.5 . . ?
H29A C29 H29B 109.5 . . ?
C26 C29 H29C 109.5 . . ?
H29A C29 H29C 109.5 . . ?
H29B C29 H29C 109.5 . . ?
C3 N1 C4 112.20(10) . . ?
C3 N1 C21 126.11(10) . . ?
C4 N1 C21 121.08(10) . . ?
C3 N2 C5 112.31(10) . . ?
C3 N2 C6 125.61(11) . . ?
C5 N2 C6 122.08(11) . . ?
C1 Mn1 C2 90.34(6) . . ?
C1 Mn1 C3 97.25(5) . . ?
C2 Mn1 C3 94.73(5) . . ?
C1 Mn1 C14 87.48(6) . . ?
C2 Mn1 C14 119.90(6) . . ?
C3 Mn1 C14 145.09(5) . . ?
C1 Mn1 C13 115.04(5) . . ?
C2 Mn1 C13 91.62(6) . . ?
C3 Mn1 C13 147.04(5) . . ?
C14 Mn1 C13 38.67(5) . . ?
C1 Mn1 C15 97.74(6) . . ?
C2 Mn1 C15 156.22(6) . . ?
C3 Mn1 C15 106.29(5) . . ?
C14 Mn1 C15 38.94(5) . . ?
C13 Mn1 C15 64.69(5) . . ?
C1 Mn1 C12 151.56(6) . . ?
C2 Mn1 C12 99.24(6) . . ?
C3 Mn1 C12 108.45(5) . . ?
C14 Mn1 C12 64.50(5) . . ?
C13 Mn1 C12 38.60(5) . . ?
C15 Mn1 C12 63.95(6) . . ?
C1 Mn1 C11 134.33(6) . . ?
C2 Mn1 C11 134.36(6) . . ?
C3 Mn1 C11 88.98(5) . . ?
C14 Mn1 C11 64.37(5) . . ?
C13 Mn1 C11 64.18(5) . . ?
C15 Mn1 C11 38.04(5) . . ?
C12 Mn1 C11 37.88(6) . . ?

loop_
_geom_bond_atom_site_label_1
_geom_bond_atom_site_label_2
_geom_bond_distance
_geom_bond_site_symmetry_2
_geom_bond_publ_flag
C1 O1 1.1652(17) . ?
C1 Mn1 1.7618(13) . ?
C1 C21 2.9016(17) . ?
C2 O2 1.1638(17) . ?
C2 Mn1 1.7679(14) . ?
C3 N2 1.3680(15) . ?
C3 N1 1.3704(16) . ?
C3 Mn1 1.9971(12) . ?
C4 C5 1.3420(18) . ?
C4 N1 1.3894(16) . ?
C4 H32 0.95 . ?
C5 N2 1.3855(16) . ?
C5 H33 0.95 . ?
C6 N2 1.4588(16) . ?
C6 H41A 0.98 . ?
C6 H41B 0.98 . ?
C6 H41C 0.98 . ?
C11 C12 1.410(2) . ?
C11 C15 1.412(2) . ?
C11 Mn1 2.1744(13) . ?
C11 H11 0.95 . ?
C12 C13 1.4232(19) . ?
C12 Mn1 2.1708(14) . ?
C12 H12 0.95 . ?
C13 C14 1.411(2) . ?
C13 Mn1 2.1341(13) . ?
C13 H13 0.95 . ?
C14 C15 1.4295(19) . ?
C14 Mn1 2.1285(13) . ?
C14 H14 0.95 . ?
C15 Mn1 2.1596(14) . ?
C15 H15 0.95 . ?
C21 C26 1.3966(18) . ?
C21 C22 1.3976(18) . ?
C21 N1 1.4425(16) . ?
C22 C23 1.3942(18) . ?
C22 C27 1.5055(17) . ?
C23 C24 1.3932(19) . ?
C23 H23 0.95 . ?
C24 C25 1.3923(18) . ?
C24 C28 1.5095(17) . ?
C25 C26 1.3938(17) . ?
C25 H25 0.95 . ?
C26 C29 1.5072(17) . ?
C27 H27A 0.98 . ?
C27 H27B 0.98 . ?
C27 H27C 0.98 . ?
C28 H28A 0.98 . ?
C28 H28B 0.98 . ?
C28 H28C 0.98 . ?
C29 H29A 0.98 . ?
C29 H29B 0.98 . ?
C29 H29C 0.98 . ?
